data_4071988
loop_
_publ_author_name
'Morawitz, Thorsten'
'Zhang, Fan'
'Bolte, Michael'
'Bats, Jan W.'
'Lerner, Hans-Wolfram'
'Wagner, Matthias'

_publ_section_title
;
 Di- and Tritopic Poly(pyrazol-1-yl)borate Ligands: Synthesis,
 Characterization, and Reactivity toward [Mn(CO)5Br]
;
_journal_issue 19
_journal_name_full Organometallics
_journal_page_first 5067
_journal_paper_doi 10.1021/om800504r
_journal_volume 27
_journal_year 2008
_chemical_formula_sum 'C28 H38 Br Li Mn2 N4 O10'
_chemical_formula_weight 787.35
_chemical_name_systematic ?
_space_group_IT_number 1
_symmetry_cell_setting triclinic
_symmetry_space_group_name_Hall 'P 1'
_symmetry_space_group_name_H-M 'P 1'
_atom_sites_solution_hydrogens geom
_atom_sites_solution_primary direct
_atom_sites_solution_secondary difmap
_audit_creation_method SHELXL-97
_cell_angle_alpha 88.404(6)
_cell_angle_beta 75.817(6)
_cell_angle_gamma 69.459(6)
_cell_formula_units_Z 2
_cell_length_a 9.8143(7)
_cell_length_b 13.4117(11)
_cell_length_c 14.9784(12)
_cell_measurement_reflns_used 18169
_cell_measurement_temperature 173(2)
_cell_measurement_theta_max 25.8
_cell_measurement_theta_min 3.4
_cell_volume 1786.3(3)
_computing_cell_refinement 'X-Area (Stoe & Cie, 2001)'
_computing_data_collection 'X-Area (Stoe & Cie, 2001)'
_computing_data_reduction 'X-Area (Stoe & Cie, 2001)'
_computing_molecular_graphics 'XP in SHELXTL-Plus (Sheldrick, 1991)'
_computing_publication_material SHELXL97
_computing_structure_refinement 'SHELXL97 (Sheldrick, 1997) '
_computing_structure_solution 'SHELXS97 (Sheldrick, 1990) '
_diffrn_ambient_temperature 173(2)
_diffrn_measured_fraction_theta_full 0.996
_diffrn_measured_fraction_theta_max 0.984
_diffrn_measurement_device_type 'STOE IPDS II two-circle-diffractometer'
_diffrn_measurement_method \w
_diffrn_radiation_monochromator graphite
_diffrn_radiation_source 'fine-focus sealed tube'
_diffrn_radiation_type MoK\a
_diffrn_radiation_wavelength 0.71073
_diffrn_reflns_av_R_equivalents 0.0737
_diffrn_reflns_av_sigmaI/netI 0.0927
_diffrn_reflns_limit_h_max 11
_diffrn_reflns_limit_h_min -11
_diffrn_reflns_limit_k_max 16
_diffrn_reflns_limit_k_min -16
_diffrn_reflns_limit_l_max 18
_diffrn_reflns_limit_l_min -17
_diffrn_reflns_number 21643
_diffrn_reflns_theta_full 25.00
_diffrn_reflns_theta_max 25.66
_diffrn_reflns_theta_min 3.34
_diffrn_standards_number 0
_exptl_absorpt_coefficient_mu 1.880
_exptl_absorpt_correction_T_max 0.8641
_exptl_absorpt_correction_T_min 0.6308
_exptl_absorpt_correction_type multi-scan
_exptl_absorpt_process_details 'MULABS (Spek, 2003; Blessing, 1995)'
_exptl_crystal_colour orange
_exptl_crystal_density_diffrn 1.464
_exptl_crystal_density_method 'not measured'
_exptl_crystal_description plate
_exptl_crystal_F_000 804
_exptl_crystal_size_max 0.27
_exptl_crystal_size_mid 0.24
_exptl_crystal_size_min 0.08
_refine_diff_density_max 0.506
_refine_diff_density_min -0.676
_refine_diff_density_rms 0.081
_refine_ls_abs_structure_details 'Flack H D (1983), Acta Cryst. A39, 876-881'
_refine_ls_abs_structure_Flack 0.00(2)
_refine_ls_extinction_coef 0.0082(9)
_refine_ls_extinction_expression Fc^*^=kFc[1+0.001xFc^2^\l^3^/sin(2\q)]^-1/4^
_refine_ls_extinction_method SHELXL
_refine_ls_goodness_of_fit_ref 0.971
_refine_ls_hydrogen_treatment mixed
_refine_ls_matrix_type full
_refine_ls_number_parameters 831
_refine_ls_number_reflns 12164
_refine_ls_number_restraints 3
_refine_ls_restrained_S_all 0.971
_refine_ls_R_factor_all 0.0763
_refine_ls_R_factor_gt 0.0550
_refine_ls_shift/su_max 0.000
_refine_ls_shift/su_mean 0.000
_refine_ls_structure_factor_coef Fsqd
_refine_ls_weighting_details 'calc w=1/[\s^2^(Fo^2^)+(0.0638P)^2^+0.0000P] where P=(Fo^2^+2Fc^2^)/3'
_refine_ls_weighting_scheme calc
_refine_ls_wR_factor_gt 0.1183
_refine_ls_wR_factor_ref 0.1280
_reflns_number_gt 9453
_reflns_number_total 12164
_reflns_threshold_expression I>2\s(I)
_cod_data_source_file om800504r_si_002.cif
_cod_data_source_block wa638_/_Compd._6(THF)4
_cod_depositor_comments
;
The following automatic conversions were performed:

'_symmetry_cell_setting' value 'Triclinic' changed to 'triclinic'
according to /home/saulius/struct/CIF-dictionaries/cif_core.dic
dictionary named 'cif_core.dic' version 2.4.1 from 2010-06-29.

Automatic conversion script
Id: cif_fix_values 1715 2011-07-08 13:25:40Z adriana 
;
_cod_original_cell_volume 1786.3(2)
_cod_database_code 4071988

loop_
_symmetry_equiv_pos_as_xyz
'x, y, z'

loop_
_atom_site_label
_atom_site_type_symbol
_atom_site_fract_x
_atom_site_fract_y
_atom_site_fract_z
_atom_site_U_iso_or_equiv
_atom_site_adp_type
_atom_site_occupancy
_atom_site_symmetry_multiplicity
_atom_site_calc_flag
_atom_site_refinement_flags
Br1 Br 0.33800(7) 0.83926(5) 0.66331(5) 0.0348(2) Uani 1 1 d .
Mn1 Mn 0.24166(11) 0.68845(8) 0.71838(7) 0.0305(3) Uani 1 1 d .
Mn2 Mn 0.57323(11) 0.74949(8) 0.71995(7) 0.0302(2) Uani 1 1 d .
C1 C 0.0537(9) 0.7788(7) 0.7709(6) 0.0415(18) Uani 1 1 d .
O1 O -0.0668(6) 0.8362(5) 0.8028(5) 0.0564(16) Uani 1 1 d .
C2 C 0.1903(8) 0.5763(6) 0.7559(6) 0.0377(17) Uani 1 1 d .
O2 O 0.1595(7) 0.5015(5) 0.7805(5) 0.0528(15) Uani 1 1 d .
C3 C 0.1900(9) 0.6810(7) 0.6131(6) 0.043(2) Uani 1 1 d .
O3 O 0.1543(8) 0.6776(6) 0.5437(5) 0.0671(18) Uani 1 1 d .
C4 C 0.5496(9) 0.8767(7) 0.7728(6) 0.0398(18) Uani 1 1 d .
O4 O 0.5357(8) 0.9578(6) 0.8062(5) 0.0623(19) Uani 1 1 d .
C5 C 0.7345(9) 0.6813(7) 0.7611(6) 0.0425(19) Uani 1 1 d .
O5 O 0.8401(8) 0.6353(6) 0.7866(6) 0.0688(19) Uani 1 1 d .
C6 C 0.6892(9) 0.7751(6) 0.6151(6) 0.0356(18) Uani 1 1 d .
O6 O 0.7653(8) 0.7920(6) 0.5476(4) 0.0607(18) Uani 1 1 d .
N11 N 0.3075(6) 0.7019(5) 0.8364(4) 0.0305(12) Uani 1 1 d .
N12 N 0.4369(7) 0.7188(5) 0.8367(4) 0.0320(13) Uani 1 1 d .
C13 C 0.4493(10) 0.7156(7) 0.9242(5) 0.046(2) Uani 1 1 d .
H13 H 0.5297 0.7245 0.9436 0.055 Uiso 1 1 calc R
C14 C 0.3279(11) 0.6976(7) 0.9817(6) 0.052(2) Uani 1 1 d .
H14 H 0.3083 0.6917 1.0466 0.063 Uiso 1 1 calc R
C15 C 0.2409(9) 0.6900(6) 0.9235(5) 0.0387(17) Uani 1 1 d .
H15 H 0.1484 0.6782 0.9425 0.046 Uiso 1 1 calc R
N21 N 0.4565(6) 0.5884(5) 0.6601(4) 0.0292(13) Uani 1 1 d .
N22 N 0.5838(6) 0.6111(5) 0.6605(4) 0.0306(13) Uani 1 1 d .
C23 C 0.7040(8) 0.5293(6) 0.6121(5) 0.0380(17) Uani 1 1 d .
H23 H 0.8053 0.5254 0.6011 0.046 Uiso 1 1 calc R
C24 C 0.6602(9) 0.4522(6) 0.5807(5) 0.0401(18) Uani 1 1 d .
H24 H 0.7215 0.3870 0.5459 0.048 Uiso 1 1 calc R
C25 C 0.5041(8) 0.4938(6) 0.6126(5) 0.0349(16) Uani 1 1 d .
H25 H 0.4392 0.4594 0.6021 0.042 Uiso 1 1 calc R
Li1 Li 0.8352(18) 0.7295(13) 0.1771(11) 0.053(4) Uani 1 1 d .
O31 O 0.7050(8) 0.6856(6) 0.2731(4) 0.064(2) Uani 1 1 d .
C32 C 0.6475(18) 0.6048(12) 0.2715(10) 0.115(6) Uani 1 1 d .
H32A H 0.7277 0.5341 0.2680 0.138 Uiso 1 1 calc R
H32B H 0.6058 0.6088 0.2171 0.138 Uiso 1 1 calc R
C33 C 0.526(2) 0.6201(13) 0.3588(10) 0.117(6) Uani 1 1 d .
H33A H 0.4272 0.6375 0.3447 0.141 Uiso 1 1 calc R
H33B H 0.5462 0.5542 0.3928 0.141 Uiso 1 1 calc R
C34 C 0.5266(19) 0.7049(15) 0.4119(11) 0.121(7) Uani 1 1 d .
H34A H 0.5329 0.6836 0.4750 0.145 Uiso 1 1 calc R
H34B H 0.4339 0.7678 0.4162 0.145 Uiso 1 1 calc R
C35 C 0.6549(18) 0.7284(14) 0.3656(9) 0.110(6) Uani 1 1 d .
H35A H 0.7361 0.6977 0.3976 0.132 Uiso 1 1 calc R
H35B H 0.6296 0.8067 0.3667 0.132 Uiso 1 1 calc R
O41 O 0.9432(6) 0.6128(4) 0.0835(4) 0.0489(14) Uani 1 1 d .
C42 C 0.8706(11) 0.5936(7) 0.0150(7) 0.058(2) Uani 1 1 d .
H42A H 0.9014 0.6255 -0.0434 0.069 Uiso 1 1 calc R
H42B H 0.7598 0.6247 0.0378 0.069 Uiso 1 1 calc R
C43 C 0.9229(11) 0.4729(7) 0.0005(7) 0.057(2) Uani 1 1 d .
H43A H 0.9254 0.4511 -0.0627 0.069 Uiso 1 1 calc R
H43B H 0.8573 0.4434 0.0459 0.069 Uiso 1 1 calc R
C44 C 1.0812(11) 0.4372(7) 0.0159(6) 0.050(2) Uani 1 1 d .
H44A H 1.1131 0.3629 0.0346 0.061 Uiso 1 1 calc R
H44B H 1.1551 0.4427 -0.0406 0.061 Uiso 1 1 calc R
C45 C 1.0648(9) 0.5148(6) 0.0930(6) 0.0427(18) Uani 1 1 d .
H45A H 1.0390 0.4861 0.1539 0.051 Uiso 1 1 calc R
H45B H 1.1595 0.5285 0.0866 0.051 Uiso 1 1 calc R
O51 O 0.9576(8) 0.7848(5) 0.2272(5) 0.0585(16) Uani 1 1 d .
C52 C 1.0809(16) 0.7310(13) 0.2654(10) 0.101(4) Uani 1 1 d .
H52A H 1.1770 0.7129 0.2176 0.121 Uiso 1 1 calc R
H52B H 1.0722 0.6645 0.2921 0.121 Uiso 1 1 calc R
C53 C 1.0735(19) 0.8089(12) 0.3405(10) 0.100(4) Uani 1 1 d .
H53A H 1.0713 0.7746 0.4000 0.119 Uiso 1 1 calc R
H53B H 1.1631 0.8300 0.3240 0.119 Uiso 1 1 calc R
C54 C 0.9350(16) 0.9042(11) 0.3489(8) 0.080(3) Uani 1 1 d .
H54A H 0.9531 0.9709 0.3583 0.096 Uiso 1 1 calc R
H54B H 0.8518 0.8999 0.4000 0.096 Uiso 1 1 calc R
C55 C 0.9034(14) 0.8968(8) 0.2563(7) 0.066(3) Uani 1 1 d .
H55A H 0.7941 0.9293 0.2613 0.079 Uiso 1 1 calc R
H55B H 0.9557 0.9349 0.2109 0.079 Uiso 1 1 calc R
O61 O 0.7221(7) 0.8448(5) 0.1172(5) 0.0595(17) Uani 1 1 d .
C62 C 0.7958(13) 0.8874(10) 0.0383(9) 0.085(4) Uani 1 1 d .
H62A H 0.8503 0.8308 -0.0121 0.101 Uiso 1 1 calc R
H62B H 0.8696 0.9133 0.0551 0.101 Uiso 1 1 calc R
C63 C 0.6828(14) 0.9753(9) 0.0074(8) 0.077(3) Uani 1 1 d .
H63A H 0.7056 0.9745 -0.0608 0.093 Uiso 1 1 calc R
H63B H 0.6749 1.0452 0.0325 0.093 Uiso 1 1 calc R
C64 C 0.5376(13) 0.9508(9) 0.0480(9) 0.078(3) Uani 1 1 d .
H64A H 0.4471 1.0164 0.0586 0.094 Uiso 1 1 calc R
H64B H 0.5270 0.8986 0.0073 0.094 Uiso 1 1 calc R
C65 C 0.5646(10) 0.9047(9) 0.1374(9) 0.071(3) Uani 1 1 d .
H65A H 0.5361 0.9621 0.1859 0.086 Uiso 1 1 calc R
H65B H 0.5057 0.8580 0.1585 0.086 Uiso 1 1 calc R
Br1A Br 0.34276(8) 0.23636(6) 0.15885(5) 0.0383(2) Uani 1 1 d .
Mn1A Mn 0.46553(12) 0.28860(9) 0.27136(8) 0.0356(3) Uani 1 1 d .
Mn2A Mn 0.14211(12) 0.21015(9) 0.29090(8) 0.0358(3) Uani 1 1 d .
C1A C 0.6495(9) 0.2016(7) 0.2073(6) 0.045(2) Uani 1 1 d .
O1A O 0.7672(7) 0.1463(6) 0.1647(5) 0.0663(19) Uani 1 1 d .
C2A C 0.5502(10) 0.3238(7) 0.3528(7) 0.051(2) Uani 1 1 d .
O2A O 0.6072(9) 0.3444(7) 0.4054(6) 0.084(2) Uani 1 1 d .
C3A C 0.4826(11) 0.4007(8) 0.2060(7) 0.050(2) Uani 1 1 d .
O3A O 0.4921(9) 0.4731(6) 0.1622(5) 0.076(2) Uani 1 1 d .
C4A C 0.1668(10) 0.0837(7) 0.2382(6) 0.046(2) Uani 1 1 d .
O4A O 0.1864(8) 0.0009(5) 0.2052(5) 0.0620(18) Uani 1 1 d .
C5A C 0.0028(10) 0.1929(7) 0.3851(7) 0.052(2) Uani 1 1 d .
O5A O -0.0939(8) 0.1846(6) 0.4454(5) 0.074(2) Uani 1 1 d .
C6A C -0.0045(11) 0.2795(8) 0.2339(6) 0.047(2) Uani 1 1 d .
O6A O -0.1002(8) 0.3248(6) 0.1993(5) 0.0607(18) Uani 1 1 d .
N11A N 0.4345(7) 0.1647(5) 0.3470(4) 0.0385(14) Uani 1 1 d .
N12A N 0.3109(7) 0.1352(5) 0.3536(4) 0.0393(15) Uani 1 1 d .
C13A C 0.3275(12) 0.0527(7) 0.4091(7) 0.052(2) Uani 1 1 d .
H13A H 0.2573 0.0172 0.4261 0.062 Uiso 1 1 calc R
C14A C 0.4573(11) 0.0262(7) 0.4380(6) 0.059(2) Uani 1 1 d .
H14A H 0.4943 -0.0284 0.4769 0.070 Uiso 1 1 calc R
C15A C 0.5214(11) 0.0985(7) 0.3965(6) 0.053(2) Uani 1 1 d .
H15A H 0.6145 0.1009 0.4023 0.064 Uiso 1 1 calc R
N21A N 0.2524(7) 0.3787(5) 0.3430(4) 0.0339(14) Uani 1 1 d .
N22A N 0.1290(7) 0.3499(5) 0.3490(4) 0.0347(14) Uani 1 1 d .
C23A C 0.0095(9) 0.4288(6) 0.3983(6) 0.0430(19) Uani 1 1 d .
H23A H -0.0904 0.4290 0.4122 0.052 Uiso 1 1 calc R
C24A C 0.0486(10) 0.5101(7) 0.4265(6) 0.050(2) Uani 1 1 d .
H24A H -0.0148 0.5741 0.4626 0.059 Uiso 1 1 calc R
C25A C 0.2043(9) 0.4752(6) 0.3890(6) 0.045(2) Uani 1 1 d .
H25A H 0.2670 0.5135 0.3950 0.054 Uiso 1 1 calc R
Li1A Li 0.9354(18) 0.1956(12) 0.7888(11) 0.052(4) Uani 1 1 d .
O31A O 0.7599(7) 0.3098(5) 0.8626(4) 0.0518(15) Uani 1 1 d .
C32A C 0.6619(13) 0.2904(10) 0.9423(7) 0.081(4) Uani 1 1 d .
H32C H 0.6823 0.3120 0.9989 0.097 Uiso 1 1 calc R
H32D H 0.6763 0.2135 0.9433 0.097 Uiso 1 1 calc R
C33A C 0.5052(14) 0.3546(16) 0.9379(10) 0.128(7) Uani 1 1 d .
H33C H 0.4490 0.3072 0.9336 0.154 Uiso 1 1 calc R
H33D H 0.4518 0.4034 0.9940 0.154 Uiso 1 1 calc R
C34A C 0.5166(12) 0.4151(9) 0.8567(9) 0.078(3) Uani 1 1 d .
H34C H 0.4480 0.4902 0.8709 0.094 Uiso 1 1 calc R
H34D H 0.4914 0.3838 0.8067 0.094 Uiso 1 1 calc R
C35A C 0.6745(13) 0.4082(9) 0.8298(9) 0.080(3) Uani 1 1 d .
H35C H 0.7094 0.4080 0.7620 0.097 Uiso 1 1 calc R
H35D H 0.6858 0.4697 0.8583 0.097 Uiso 1 1 calc R
O41A O 1.0201(8) 0.1195(5) 0.8840(4) 0.0560(16) Uani 1 1 d .
C42A C 1.0900(11) 0.0075(6) 0.8965(6) 0.051(2) Uani 1 1 d .
H42C H 1.1705 -0.0282 0.8410 0.061 Uiso 1 1 calc R
H42D H 1.0149 -0.0280 0.9080 0.061 Uiso 1 1 calc R
C43A C 1.1539(14) 0.0026(8) 0.9781(8) 0.073(3) Uani 1 1 d .
H43C H 1.2498 -0.0585 0.9699 0.087 Uiso 1 1 calc R
H43D H 1.0826 -0.0044 1.0353 0.087 Uiso 1 1 calc R
C44A C 1.1789(15) 0.1084(9) 0.9815(9) 0.075(3) Uani 1 1 d .
H44C H 1.1724 0.1306 1.0454 0.090 Uiso 1 1 calc R
H44D H 1.2780 0.1034 0.9416 0.090 Uiso 1 1 calc R
C45A C 1.0573(15) 0.1818(8) 0.9472(8) 0.072(3) Uani 1 1 d .
H45C H 1.0891 0.2382 0.9143 0.087 Uiso 1 1 calc R
H45D H 0.9686 0.2162 0.9990 0.087 Uiso 1 1 calc R
O51A O 1.0885(7) 0.2397(5) 0.7115(5) 0.0581(17) Uani 1 1 d .
C52A C 1.2465(12) 0.1827(10) 0.6940(10) 0.087(4) Uani 1 1 d .
H52C H 1.2742 0.1139 0.6592 0.104 Uiso 1 1 calc R
H52D H 1.2767 0.1682 0.7528 0.104 Uiso 1 1 calc R
C53A C 1.3229(10) 0.2515(8) 0.6387(7) 0.058(2) Uani 1 1 d .
H53C H 1.3380 0.3017 0.6792 0.069 Uiso 1 1 calc R
H53D H 1.4213 0.2079 0.5981 0.069 Uiso 1 1 calc R
C54A C 1.2153(12) 0.3088(10) 0.5844(8) 0.075(3) Uani 1 1 d .
H54C H 1.2314 0.2660 0.5274 0.090 Uiso 1 1 calc R
H54D H 1.2245 0.3785 0.5675 0.090 Uiso 1 1 calc R
C55A C 1.0644(11) 0.3234(8) 0.6492(8) 0.063(3) Uani 1 1 d .
H55C H 1.0224 0.3940 0.6836 0.076 Uiso 1 1 calc R
H55D H 0.9930 0.3190 0.6142 0.076 Uiso 1 1 calc R
O61A O 0.8668(7) 0.1231(5) 0.7107(4) 0.0584(16) Uani 1 1 d .
C62A C 0.7200(12) 0.1307(10) 0.7054(10) 0.086(4) Uani 1 1 d .
H62C H 0.6570 0.2061 0.7023 0.103 Uiso 1 1 calc R
H62D H 0.6708 0.1021 0.7606 0.103 Uiso 1 1 calc R
C63A C 0.7386(13) 0.0661(9) 0.6192(8) 0.067(3) Uani 1 1 d .
H63C H 0.6647 0.0296 0.6290 0.081 Uiso 1 1 calc R
H63D H 0.7273 0.1117 0.5664 0.081 Uiso 1 1 calc R
C64A C 0.8950(18) -0.0123(9) 0.6039(10) 0.101(5) Uani 1 1 d .
H64C H 0.9400 -0.0351 0.5376 0.121 Uiso 1 1 calc R
H64D H 0.8975 -0.0760 0.6394 0.121 Uiso 1 1 calc R
C65A C 0.9762(12) 0.0497(9) 0.6385(8) 0.076(3) Uani 1 1 d .
H65C H 1.0598 0.0010 0.6623 0.091 Uiso 1 1 calc R
H65D H 1.0178 0.0884 0.5882 0.091 Uiso 1 1 calc R

loop_
_atom_site_aniso_label
_atom_site_aniso_U_11
_atom_site_aniso_U_22
_atom_site_aniso_U_33
_atom_site_aniso_U_23
_atom_site_aniso_U_13
_atom_site_aniso_U_12
Br1 0.0327(4) 0.0313(4) 0.0395(4) 0.0049(3) -0.0098(3) -0.0099(3)
Mn1 0.0233(5) 0.0331(6) 0.0355(6) -0.0021(5) -0.0058(4) -0.0113(5)
Mn2 0.0278(6) 0.0321(6) 0.0350(6) 0.0013(4) -0.0078(4) -0.0157(5)
C1 0.033(4) 0.042(4) 0.052(5) 0.001(4) -0.009(4) -0.017(4)
O1 0.028(3) 0.060(4) 0.071(4) -0.016(3) -0.001(3) -0.009(3)
C2 0.020(3) 0.037(4) 0.048(4) -0.009(3) 0.001(3) -0.007(3)
O2 0.047(3) 0.041(3) 0.074(4) 0.002(3) -0.011(3) -0.023(3)
C3 0.029(4) 0.040(5) 0.053(5) -0.006(4) -0.010(4) -0.004(3)
O3 0.065(4) 0.079(5) 0.063(4) -0.005(4) -0.030(4) -0.022(4)
C4 0.038(4) 0.044(5) 0.042(4) 0.006(4) -0.010(3) -0.020(4)
O4 0.079(5) 0.051(4) 0.063(4) -0.017(3) -0.007(4) -0.035(4)
C5 0.029(4) 0.055(5) 0.056(5) 0.005(4) -0.018(4) -0.025(4)
O5 0.053(4) 0.078(5) 0.092(5) 0.017(4) -0.034(4) -0.033(4)
C6 0.034(4) 0.034(4) 0.039(4) -0.006(3) -0.009(3) -0.011(3)
O6 0.068(4) 0.078(5) 0.042(3) 0.001(3) 0.008(3) -0.048(4)
N11 0.030(3) 0.031(3) 0.028(3) -0.002(2) -0.002(2) -0.012(2)
N12 0.039(4) 0.030(3) 0.034(3) -0.002(2) -0.015(3) -0.017(3)
C13 0.064(6) 0.055(5) 0.032(4) 0.003(3) -0.018(4) -0.033(4)
C14 0.066(6) 0.061(5) 0.032(4) 0.004(4) -0.009(4) -0.028(5)
C15 0.042(4) 0.042(4) 0.035(4) 0.007(3) -0.007(3) -0.019(4)
N21 0.026(3) 0.029(3) 0.033(3) -0.002(2) -0.008(2) -0.010(2)
N22 0.024(3) 0.036(3) 0.034(3) 0.001(3) -0.006(2) -0.015(3)
C23 0.026(4) 0.041(4) 0.046(4) 0.004(3) -0.006(3) -0.012(3)
C24 0.039(4) 0.034(4) 0.039(4) -0.012(3) -0.001(3) -0.009(3)
C25 0.033(4) 0.043(4) 0.033(4) -0.004(3) -0.007(3) -0.020(3)
Li1 0.053(9) 0.049(8) 0.055(9) 0.000(7) -0.005(7) -0.022(7)
O31 0.081(5) 0.075(5) 0.046(4) -0.013(3) 0.005(3) -0.052(4)
C32 0.141(12) 0.113(10) 0.106(10) -0.040(8) 0.037(9) -0.104(10)
C33 0.149(14) 0.138(13) 0.089(9) -0.007(9) 0.018(9) -0.112(12)
C34 0.134(13) 0.153(14) 0.095(10) -0.036(10) 0.027(9) -0.109(12)
C35 0.126(12) 0.147(13) 0.077(8) -0.042(8) 0.021(8) -0.101(11)
O41 0.047(3) 0.036(3) 0.058(4) -0.004(3) -0.018(3) -0.004(2)
C42 0.059(6) 0.053(5) 0.059(6) -0.004(4) -0.030(5) -0.007(4)
C43 0.065(6) 0.056(6) 0.060(6) 0.002(4) -0.025(5) -0.026(5)
C44 0.061(6) 0.048(5) 0.046(5) 0.015(4) -0.024(4) -0.018(4)
C45 0.042(4) 0.036(4) 0.055(5) 0.009(4) -0.017(4) -0.016(3)
O51 0.063(4) 0.049(4) 0.073(4) 0.008(3) -0.031(4) -0.023(3)
C52 0.071(8) 0.125(12) 0.089(9) 0.014(8) -0.031(7) -0.006(8)
C53 0.135(13) 0.109(11) 0.093(9) 0.037(8) -0.069(9) -0.064(10)
C54 0.110(10) 0.091(9) 0.067(7) 0.023(6) -0.032(7) -0.063(8)
C55 0.084(7) 0.056(6) 0.073(7) 0.005(5) -0.023(6) -0.042(6)
O61 0.044(3) 0.059(4) 0.063(4) 0.015(3) -0.006(3) -0.009(3)
C62 0.062(7) 0.090(8) 0.080(8) 0.042(7) -0.006(6) -0.011(6)
C63 0.092(8) 0.068(7) 0.055(6) 0.005(5) -0.014(6) -0.011(6)
C64 0.061(7) 0.053(6) 0.119(10) -0.024(6) -0.036(7) -0.008(5)
C65 0.035(5) 0.074(7) 0.098(8) 0.007(6) -0.011(5) -0.014(5)
Br1A 0.0402(4) 0.0483(5) 0.0339(4) 0.0005(3) -0.0075(3) -0.0259(4)
Mn1A 0.0296(6) 0.0366(6) 0.0410(6) -0.0063(5) -0.0068(5) -0.0129(5)
Mn2A 0.0345(6) 0.0383(6) 0.0378(6) 0.0043(5) -0.0068(5) -0.0185(5)
C1A 0.035(4) 0.045(5) 0.056(5) -0.011(4) -0.006(4) -0.016(4)
O1A 0.042(4) 0.061(4) 0.085(5) -0.024(4) 0.006(3) -0.017(3)
C2A 0.043(5) 0.046(5) 0.063(6) -0.014(4) -0.019(4) -0.010(4)
O2A 0.073(5) 0.086(5) 0.099(6) -0.036(5) -0.046(5) -0.016(4)
C3A 0.054(6) 0.065(6) 0.046(5) -0.007(5) -0.006(4) -0.043(5)
O3A 0.093(6) 0.075(5) 0.080(5) 0.016(4) -0.015(4) -0.059(5)
C4A 0.052(5) 0.053(5) 0.045(5) 0.005(4) -0.007(4) -0.038(4)
O4A 0.074(5) 0.052(4) 0.070(4) -0.007(3) -0.007(4) -0.041(4)
C5A 0.045(5) 0.044(5) 0.072(6) 0.009(4) -0.011(5) -0.023(4)
O5A 0.055(4) 0.064(4) 0.087(5) 0.021(4) 0.009(4) -0.021(3)
C6A 0.048(5) 0.052(5) 0.046(5) 0.014(4) -0.010(4) -0.026(4)
O6A 0.058(4) 0.067(4) 0.076(5) 0.024(4) -0.035(4) -0.034(3)
N11A 0.037(3) 0.040(4) 0.033(3) -0.003(3) -0.010(3) -0.007(3)
N12A 0.038(4) 0.037(3) 0.040(3) 0.003(3) -0.010(3) -0.011(3)
C13A 0.067(6) 0.038(5) 0.046(4) 0.014(4) -0.015(4) -0.014(4)
C14A 0.067(6) 0.046(5) 0.049(5) 0.011(4) -0.022(5) 0.001(5)
C15A 0.053(5) 0.049(5) 0.049(5) 0.004(4) -0.022(4) -0.001(4)
N21A 0.033(3) 0.039(4) 0.033(3) -0.004(3) -0.006(3) -0.017(3)
N22A 0.029(3) 0.033(3) 0.039(3) 0.001(3) -0.008(3) -0.008(3)
C23A 0.034(4) 0.034(4) 0.052(5) -0.002(4) -0.002(4) -0.008(3)
C24A 0.038(4) 0.038(5) 0.062(6) 0.000(4) -0.003(4) -0.005(4)
C25A 0.044(5) 0.033(4) 0.050(5) -0.007(4) -0.002(4) -0.012(4)
Li1A 0.052(9) 0.052(9) 0.055(9) -0.008(7) -0.016(7) -0.018(7)
O31A 0.047(3) 0.047(3) 0.050(3) 0.011(3) -0.009(3) -0.005(3)
C32A 0.071(7) 0.088(8) 0.045(5) 0.030(5) 0.009(5) 0.000(6)
C33A 0.056(7) 0.203(18) 0.090(10) 0.069(11) -0.007(7) -0.014(9)
C34A 0.056(6) 0.067(7) 0.089(8) 0.021(6) -0.015(6) 0.003(5)
C35A 0.078(8) 0.062(6) 0.095(8) 0.038(6) -0.022(7) -0.019(6)
O41A 0.077(5) 0.042(3) 0.059(4) -0.002(3) -0.039(3) -0.017(3)
C42A 0.070(6) 0.033(4) 0.053(5) 0.003(4) -0.018(4) -0.020(4)
C43A 0.093(8) 0.057(6) 0.082(7) 0.030(6) -0.047(7) -0.029(6)
C44A 0.094(9) 0.067(7) 0.084(8) 0.004(6) -0.051(7) -0.034(6)
C45A 0.109(9) 0.045(5) 0.086(7) -0.003(5) -0.060(7) -0.030(6)
O51A 0.037(3) 0.061(4) 0.075(4) 0.022(3) -0.018(3) -0.015(3)
C52A 0.048(6) 0.087(8) 0.118(10) 0.046(7) -0.024(6) -0.017(6)
C53A 0.043(5) 0.060(6) 0.067(6) 0.002(5) -0.015(4) -0.014(4)
C54A 0.058(6) 0.095(9) 0.069(7) 0.026(6) -0.021(5) -0.023(6)
C55A 0.054(6) 0.064(6) 0.080(7) 0.022(5) -0.035(5) -0.020(5)
O61A 0.056(4) 0.066(4) 0.055(4) -0.009(3) -0.017(3) -0.021(3)
C62A 0.052(6) 0.086(8) 0.130(11) -0.029(8) -0.012(7) -0.042(6)
C63A 0.074(7) 0.082(8) 0.071(7) 0.018(6) -0.032(6) -0.049(6)
C64A 0.156(14) 0.054(7) 0.093(9) -0.018(6) -0.080(10) -0.005(8)
C65A 0.062(6) 0.075(7) 0.079(7) -0.019(6) -0.035(6) 0.003(6)

loop_
_atom_type_symbol
_atom_type_description
_atom_type_scat_dispersion_real
_atom_type_scat_dispersion_imag
_atom_type_scat_source
C C 0.0033 0.0016 'International Tables Vol C Tables 4.2.6.8 and 6.1.1.4'
H H 0.0000 0.0000 'International Tables Vol C Tables 4.2.6.8 and 6.1.1.4'
Br Br -0.2901 2.4595 'International Tables Vol C Tables 4.2.6.8 and 6.1.1.4'
Li Li -0.0003 0.0001 'International Tables Vol C Tables 4.2.6.8 and 6.1.1.4'
Mn Mn 0.3368 0.7283 'International Tables Vol C Tables 4.2.6.8 and 6.1.1.4'
N N 0.0061 0.0033 'International Tables Vol C Tables 4.2.6.8 and 6.1.1.4'
O O 0.0106 0.0060 'International Tables Vol C Tables 4.2.6.8 and 6.1.1.4'

loop_
_geom_angle_atom_site_label_1
_geom_angle_atom_site_label_2
_geom_angle_atom_site_label_3
_geom_angle
Mn2 Br1 Mn1 90.81(4)
C2 Mn1 C3 90.1(4)
C2 Mn1 C1 91.0(3)
C3 Mn1 C1 90.3(4)
C2 Mn1 N21 89.9(3)
C3 Mn1 N21 90.6(3)
C1 Mn1 N21 178.7(3)
C2 Mn1 N11 92.7(3)
C3 Mn1 N11 177.0(3)
C1 Mn1 N11 90.5(3)
N21 Mn1 N11 88.5(2)
C2 Mn1 Br1 175.2(2)
C3 Mn1 Br1 91.6(3)
C1 Mn1 Br1 93.5(2)
N21 Mn1 Br1 85.58(16)
N11 Mn1 Br1 85.54(15)
C5 Mn2 C6 90.8(4)
C5 Mn2 C4 92.4(4)
C6 Mn2 C4 90.4(3)
C5 Mn2 N22 91.4(3)
C6 Mn2 N22 91.0(3)
C4 Mn2 N22 175.9(3)
C5 Mn2 N12 90.6(3)
C6 Mn2 N12 178.0(3)
C4 Mn2 N12 90.9(3)
N22 Mn2 N12 87.5(2)
C5 Mn2 Br1 177.1(2)
C6 Mn2 Br1 91.1(3)
C4 Mn2 Br1 89.7(3)
N22 Mn2 Br1 86.42(18)
N12 Mn2 Br1 87.41(18)
O1 C1 Mn1 178.6(8)
O2 C2 Mn1 178.7(7)
O3 C3 Mn1 179.0(8)
O4 C4 Mn2 179.4(8)
O5 C5 Mn2 178.6(9)
O6 C6 Mn2 179.3(8)
C15 N11 N12 108.1(6)
C15 N11 Mn1 128.0(5)
N12 N11 Mn1 123.7(4)
C13 N12 N11 107.7(6)
C13 N12 Mn2 129.5(5)
N11 N12 Mn2 122.8(4)
N12 C13 C14 110.0(7)
N12 C13 H13 125.0
C14 C13 H13 125.0
C13 C14 C15 104.6(7)
C13 C14 H14 127.7
C15 C14 H14 127.7
N11 C15 C14 109.6(7)
N11 C15 H15 125.2
C14 C15 H15 125.2
C25 N21 N22 106.7(6)
C25 N21 Mn1 129.3(5)
N22 N21 Mn1 124.0(4)
C23 N22 N21 107.2(6)
C23 N22 Mn2 130.2(5)
N21 N22 Mn2 122.5(4)
N22 C23 C24 111.3(7)
N22 C23 H23 124.4
C24 C23 H23 124.4
C23 C24 C25 103.0(7)
C23 C24 H24 128.5
C25 C24 H24 128.5
N21 C25 C24 111.8(6)
N21 C25 H25 124.1
C24 C25 H25 124.1
O31 Li1 O61 110.6(9)
O31 Li1 O51 110.4(8)
O61 Li1 O51 105.1(8)
O31 Li1 O41 108.9(8)
O61 Li1 O41 106.1(8)
O51 Li1 O41 115.6(8)
C32 O31 C35 105.8(8)
C32 O31 Li1 129.8(8)
C35 O31 Li1 124.3(8)
O31 C32 C33 107.2(10)
O31 C32 H32A 110.3
C33 C32 H32A 110.3
O31 C32 H32B 110.3
C33 C32 H32B 110.3
H32A C32 H32B 108.5
C34 C33 C32 106.7(10)
C34 C33 H33A 110.4
C32 C33 H33A 110.4
C34 C33 H33B 110.4
C32 C33 H33B 110.4
H33A C33 H33B 108.6
C33 C34 C35 105.9(11)
C33 C34 H34A 110.5
C35 C34 H34A 110.5
C33 C34 H34B 110.5
C35 C34 H34B 110.5
H34A C34 H34B 108.7
C34 C35 O31 110.1(10)
C34 C35 H35A 109.6
O31 C35 H35A 109.6
C34 C35 H35B 109.6
O31 C35 H35B 109.6
H35A C35 H35B 108.2
C42 O41 C45 109.9(6)
C42 O41 Li1 120.0(7)
C45 O41 Li1 125.5(7)
O41 C42 C43 105.4(7)
O41 C42 H42A 110.7
C43 C42 H42A 110.7
O41 C42 H42B 110.7
C43 C42 H42B 110.7
H42A C42 H42B 108.8
C42 C43 C44 102.2(7)
C42 C43 H43A 111.3
C44 C43 H43A 111.3
C42 C43 H43B 111.3
C44 C43 H43B 111.3
H43A C43 H43B 109.2
C45 C44 C43 103.3(7)
C45 C44 H44A 111.1
C43 C44 H44A 111.1
C45 C44 H44B 111.1
C43 C44 H44B 111.1
H44A C44 H44B 109.1
O41 C45 C44 105.4(7)
O41 C45 H45A 110.7
C44 C45 H45A 110.7
O41 C45 H45B 110.7
C44 C45 H45B 110.7
H45A C45 H45B 108.8
C52 O51 C55 108.1(9)
C52 O51 Li1 130.1(9)
C55 O51 Li1 119.6(8)
O51 C52 C53 105.6(11)
O51 C52 H52A 110.6
C53 C52 H52A 110.6
O51 C52 H52B 110.6
C53 C52 H52B 110.6
H52A C52 H52B 108.8
C54 C53 C52 108.4(11)
C54 C53 H53A 110.0
C52 C53 H53A 110.0
C54 C53 H53B 110.0
C52 C53 H53B 110.0
H53A C53 H53B 108.4
C53 C54 C55 101.0(11)
C53 C54 H54A 111.6
C55 C54 H54A 111.6
C53 C54 H54B 111.6
C55 C54 H54B 111.6
H54A C54 H54B 109.4
O51 C55 C54 107.2(9)
O51 C55 H55A 110.3
C54 C55 H55A 110.3
O51 C55 H55B 110.3
C54 C55 H55B 110.3
H55A C55 H55B 108.5
C65 O61 C62 108.1(8)
C65 O61 Li1 131.0(8)
C62 O61 Li1 120.8(7)
O61 C62 C63 109.1(9)
O61 C62 H62A 109.9
C63 C62 H62A 109.9
O61 C62 H62B 109.9
C63 C62 H62B 109.9
H62A C62 H62B 108.3
C62 C63 C64 102.0(10)
C62 C63 H63A 111.4
C64 C63 H63A 111.4
C62 C63 H63B 111.4
C64 C63 H63B 111.4
H63A C63 H63B 109.2
C65 C64 C63 101.6(9)
C65 C64 H64A 111.5
C63 C64 H64A 111.5
C65 C64 H64B 111.5
C63 C64 H64B 111.5
H64A C64 H64B 109.3
O61 C65 C64 105.0(9)
O61 C65 H65A 110.7
C64 C65 H65A 110.7
O61 C65 H65B 110.7
C64 C65 H65B 110.7
H65A C65 H65B 108.8
Mn1A Br1A Mn2A 91.12(4)
C2A Mn1A C3A 89.8(4)
C2A Mn1A C1A 89.5(4)
C3A Mn1A C1A 91.9(4)
C2A Mn1A N21A 93.2(3)
C3A Mn1A N21A 90.9(4)
C1A Mn1A N21A 176.1(3)
C2A Mn1A N11A 91.4(4)
C3A Mn1A N11A 177.1(4)
C1A Mn1A N11A 90.7(3)
N21A Mn1A N11A 86.4(2)
C2A Mn1A Br1A 178.6(3)
C3A Mn1A Br1A 91.4(3)
C1A Mn1A Br1A 91.0(3)
N21A Mn1A Br1A 86.26(18)
N11A Mn1A Br1A 87.29(18)
C5A Mn2A C4A 89.5(4)
C5A Mn2A C6A 89.1(4)
C4A Mn2A C6A 91.2(4)
C5A Mn2A N22A 92.9(3)
C4A Mn2A N22A 176.3(3)
C6A Mn2A N22A 91.6(4)
C5A Mn2A N12A 92.3(4)
C4A Mn2A N12A 89.9(4)
C6A Mn2A N12A 178.2(3)
N22A Mn2A N12A 87.2(3)
C5A Mn2A Br1A 178.8(3)
C4A Mn2A Br1A 91.4(2)
C6A Mn2A Br1A 91.6(3)
N22A Mn2A Br1A 86.13(17)
N12A Mn2A Br1A 86.97(17)
O1A C1A Mn1A 178.8(9)
O2A C2A Mn1A 178.6(9)
O3A C3A Mn1A 178.5(9)
O4A C4A Mn2A 178.0(9)
O5A C5A Mn2A 177.0(9)
O6A C6A Mn2A 178.5(9)
C15A N11A N12A 107.6(7)
C15A N11A Mn1A 129.9(6)
N12A N11A Mn1A 122.5(5)
C13A N12A N11A 106.0(7)
C13A N12A Mn2A 130.2(6)
N11A N12A Mn2A 123.8(5)
N12A C13A C14A 112.1(9)
N12A C13A H13A 123.9
C14A C13A H13A 123.9
C13A C14A C15A 103.3(8)
C13A C14A H14A 128.4
C15A C14A H14A 128.4
N11A C15A C14A 111.0(9)
N11A C15A H15A 124.5
C14A C15A H15A 124.5
C25A N21A N22A 107.8(6)
C25A N21A Mn1A 128.5(5)
N22A N21A Mn1A 123.7(5)
C23A N22A N21A 107.0(6)
C23A N22A Mn2A 129.9(5)
N21A N22A Mn2A 123.1(5)
N22A C23A C24A 112.0(7)
N22A C23A H23A 124.0
C24A C23A H23A 124.0
C23A C24A C25A 103.2(7)
C23A C24A H24A 128.4
C25A C24A H24A 128.4
N21A C25A C24A 110.0(7)
N21A C25A H25A 125.0
C24A C25A H25A 125.0
O41A Li1A O61A 118.6(8)
O41A Li1A O51A 106.2(8)
O61A Li1A O51A 107.6(8)
O41A Li1A O31A 100.8(8)
O61A Li1A O31A 108.1(8)
O51A Li1A O31A 116.0(8)
C32A O31A C35A 106.3(7)
C32A O31A Li1A 122.5(8)
C35A O31A Li1A 126.4(8)
O31A C32A C33A 107.0(8)
O31A C32A H32C 110.3
C33A C32A H32C 110.3
O31A C32A H32D 110.3
C33A C32A H32D 110.3
H32C C32A H32D 108.6
C34A C33A C32A 106.9(10)
C34A C33A H33C 110.3
C32A C33A H33C 110.3
C34A C33A H33D 110.3
C32A C33A H33D 110.3
H33C C33A H33D 108.6
C33A C34A C35A 104.9(10)
C33A C34A H34C 110.8
C35A C34A H34C 110.8
C33A C34A H34D 110.8
C35A C34A H34D 110.8
H34C C34A H34D 108.8
O31A C35A C34A 106.3(8)
O31A C35A H35C 110.5
C34A C35A H35C 110.5
O31A C35A H35D 110.5
C34A C35A H35D 110.5
H35C C35A H35D 108.7
C42A O41A C45A 108.7(7)
C42A O41A Li1A 133.3(7)
C45A O41A Li1A 116.2(7)
O41A C42A C43A 106.0(7)
O41A C42A H42C 110.5
C43A C42A H42C 110.5
O41A C42A H42D 110.5
C43A C42A H42D 110.5
H42C C42A H42D 108.7
C42A C43A C44A 104.2(8)
C42A C43A H43C 110.9
C44A C43A H43C 110.9
C42A C43A H43D 110.9
C44A C43A H43D 110.9
H43C C43A H43D 108.9
C45A C44A C43A 103.2(9)
C45A C44A H44C 111.1
C43A C44A H44C 111.1
C45A C44A H44D 111.1
C43A C44A H44D 111.1
H44C C44A H44D 109.1
C44A C45A O41A 107.2(8)
C44A C45A H45C 110.3
O41A C45A H45C 110.3
C44A C45A H45D 110.3
O41A C45A H45D 110.3
H45C C45A H45D 108.5
C52A O51A C55A 108.1(7)
C52A O51A Li1A 125.4(8)
C55A O51A Li1A 125.7(8)
O51A C52A C53A 107.0(8)
O51A C52A H52C 110.3
C53A C52A H52C 110.3
O51A C52A H52D 110.3
C53A C52A H52D 110.3
H52C C52A H52D 108.6
C54A C53A C52A 102.5(8)
C54A C53A H53C 111.3
C52A C53A H53C 111.3
C54A C53A H53D 111.3
C52A C53A H53D 111.3
H53C C53A H53D 109.2
C53A C54A C55A 103.3(8)
C53A C54A H54C 111.1
C55A C54A H54C 111.1
C53A C54A H54D 111.1
C55A C54A H54D 111.1
H54C C54A H54D 109.1
O51A C55A C54A 106.9(8)
O51A C55A H55C 110.3
C54A C55A H55C 110.3
O51A C55A H55D 110.3
C54A C55A H55D 110.3
H55C C55A H55D 108.6
C65A O61A C62A 109.0(8)
C65A O61A Li1A 118.3(7)
C62A O61A Li1A 132.6(8)
O61A C62A C63A 107.4(9)
O61A C62A H62C 110.2
C63A C62A H62C 110.2
O61A C62A H62D 110.2
C63A C62A H62D 110.2
H62C C62A H62D 108.5
C64A C63A C62A 102.8(9)
C64A C63A H63C 111.2
C62A C63A H63C 111.2
C64A C63A H63D 111.2
C62A C63A H63D 111.2
H63C C63A H63D 109.1
C63A C64A C65A 103.1(9)
C63A C64A H64C 111.1
C65A C64A H64C 111.1
C63A C64A H64D 111.1
C65A C64A H64D 111.1
H64C C64A H64D 109.1
O61A C65A C64A 106.1(10)
O61A C65A H65C 110.5
C64A C65A H65C 110.5
O61A C65A H65D 110.5
C64A C65A H65D 110.5
H65C C65A H65D 108.7

loop_
_geom_bond_atom_site_label_1
_geom_bond_atom_site_label_2
_geom_bond_distance
Br1 Mn2 2.5399(13)
Br1 Mn1 2.5558(12)
Mn1 C2 1.783(8)
Mn1 C3 1.786(10)
Mn1 C1 1.806(8)
Mn1 N21 2.046(6)
Mn1 N11 2.058(6)
Mn2 C5 1.775(9)
Mn2 C6 1.802(8)
Mn2 C4 1.817(8)
Mn2 N22 2.040(6)
Mn2 N12 2.054(6)
C1 O1 1.151(10)
C2 O2 1.171(9)
C3 O3 1.182(11)
C4 O4 1.160(10)
C5 O5 1.155(10)
C6 O6 1.169(9)
N11 C15 1.341(9)
N11 N12 1.367(8)
N12 C13 1.343(10)
C13 C14 1.382(12)
C13 H13 0.9500
C14 C15 1.389(12)
C14 H14 0.9500
C15 H15 0.9500
N21 C25 1.344(10)
N21 N22 1.387(8)
N22 C23 1.356(10)
C23 C24 1.382(11)
C23 H23 0.9500
C24 C25 1.394(11)
C24 H24 0.9500
C25 H25 0.9500
Li1 O31 1.904(15)
Li1 O61 1.906(18)
Li1 O51 1.913(18)
Li1 O41 1.941(16)
O31 C32 1.390(11)
O31 C35 1.416(13)
C32 C33 1.501(17)
C32 H32A 0.9900
C32 H32B 0.9900
C33 C34 1.408(18)
C33 H33A 0.9900
C33 H33B 0.9900
C34 C35 1.416(16)
C34 H34A 0.9900
C34 H34B 0.9900
C35 H35A 0.9900
C35 H35B 0.9900
O41 C42 1.458(11)
O41 C45 1.465(10)
C42 C43 1.522(13)
C42 H42A 0.9900
C42 H42B 0.9900
C43 C44 1.531(13)
C43 H43A 0.9900
C43 H43B 0.9900
C44 C45 1.516(12)
C44 H44A 0.9900
C44 H44B 0.9900
C45 H45A 0.9900
C45 H45B 0.9900
O51 C52 1.419(14)
O51 C55 1.446(11)
C52 C53 1.53(2)
C52 H52A 0.9900
C52 H52B 0.9900
C53 C54 1.48(2)
C53 H53A 0.9900
C53 H53B 0.9900
C54 C55 1.508(15)
C54 H54A 0.9900
C54 H54B 0.9900
C55 H55A 0.9900
C55 H55B 0.9900
O61 C65 1.428(11)
O61 C62 1.443(11)
C62 C63 1.462(16)
C62 H62A 0.9900
C62 H62B 0.9900
C63 C64 1.550(17)
C63 H63A 0.9900
C63 H63B 0.9900
C64 C65 1.502(17)
C64 H64A 0.9900
C64 H64B 0.9900
C65 H65A 0.9900
C65 H65B 0.9900
Br1A Mn1A 2.5370(14)
Br1A Mn2A 2.5401(12)
Mn1A C2A 1.790(9)
Mn1A C3A 1.806(10)
Mn1A C1A 1.810(8)
Mn1A N21A 2.046(6)
Mn1A N11A 2.054(7)
Mn2A C5A 1.782(9)
Mn2A C4A 1.803(9)
Mn2A C6A 1.812(10)
Mn2A N22A 2.038(6)
Mn2A N12A 2.044(7)
C1A O1A 1.164(10)
C2A O2A 1.160(11)
C3A O3A 1.175(11)
C4A O4A 1.162(10)
C5A O5A 1.174(11)
C6A O6A 1.158(11)
N11A C15A 1.345(11)
N11A N12A 1.384(9)
N12A C13A 1.353(10)
C13A C14A 1.371(15)
C13A H13A 0.9500
C14A C15A 1.387(13)
C14A H14A 0.9500
C15A H15A 0.9500
N21A C25A 1.355(10)
N21A N22A 1.377(8)
N22A C23A 1.337(10)
C23A C24A 1.384(12)
C23A H23A 0.9500
C24A C25A 1.400(12)
C24A H24A 0.9500
C25A H25A 0.9500
Li1A O41A 1.915(18)
Li1A O61A 1.917(16)
Li1A O51A 1.919(17)
Li1A O31A 1.961(16)
O31A C32A 1.420(11)
O31A C35A 1.440(11)
C32A C33A 1.493(17)
C32A H32C 0.9900
C32A H32D 0.9900
C33A C34A 1.446(17)
C33A H33C 0.9900
C33A H33D 0.9900
C34A C35A 1.472(16)
C34A H34C 0.9900
C34A H34D 0.9900
C35A H35C 0.9900
C35A H35D 0.9900
O41A C42A 1.445(10)
O41A C45A 1.469(11)
C42A C43A 1.494(14)
C42A H42C 0.9900
C42A H42D 0.9900
C43A C44A 1.527(15)
C43A H43C 0.9900
C43A H43D 0.9900
C44A C45A 1.451(16)
C44A H44C 0.9900
C44A H44D 0.9900
C45A H45C 0.9900
C45A H45D 0.9900
O51A C52A 1.427(12)
O51A C55A 1.433(11)
C52A C53A 1.496(14)
C52A H52C 0.9900
C52A H52D 0.9900
C53A C54A 1.478(14)
C53A H53C 0.9900
C53A H53D 0.9900
C54A C55A 1.509(14)
C54A H54C 0.9900
C54A H54D 0.9900
C55A H55C 0.9900
C55A H55D 0.9900
O61A C65A 1.428(12)
O61A C62A 1.429(12)
C62A C63A 1.513(16)
C62A H62C 0.9900
C62A H62D 0.9900
C63A C64A 1.491(17)
C63A H63C 0.9900
C63A H63D 0.9900
C64A C65A 1.513(17)
C64A H64C 0.9900
C64A H64D 0.9900
C65A H65C 0.9900
C65A H65D 0.9900

loop_
_geom_torsion_atom_site_label_1
_geom_torsion_atom_site_label_2
_geom_torsion_atom_site_label_3
_geom_torsion_atom_site_label_4
_geom_torsion
Mn2 Br1 Mn1 C2 -25(3)
Mn2 Br1 Mn1 C3 -134.9(3)
Mn2 Br1 Mn1 C1 134.7(3)
Mn2 Br1 Mn1 N21 -44.39(17)
Mn2 Br1 Mn1 N11 44.42(16)
Mn1 Br1 Mn2 C5 4(6)
Mn1 Br1 Mn2 C6 135.7(2)
Mn1 Br1 Mn2 C4 -133.8(2)
Mn1 Br1 Mn2 N22 44.77(16)
Mn1 Br1 Mn2 N12 -42.92(16)
C2 Mn1 C1 O1 -90(30)
C3 Mn1 C1 O1 0(30)
N21 Mn1 C1 O1 135(26)
N11 Mn1 C1 O1 178(100)
Br1 Mn1 C1 O1 92(30)
C3 Mn1 C2 O2 114(34)
C1 Mn1 C2 O2 -155(34)
N21 Mn1 C2 O2 24(34)
N11 Mn1 C2 O2 -65(34)
Br1 Mn1 C2 O2 4(36)
C2 Mn1 C3 O3 126(49)
C1 Mn1 C3 O3 35(49)
N21 Mn1 C3 O3 -144(49)
N11 Mn1 C3 O3 -72(50)
Br1 Mn1 C3 O3 -58(49)
C5 Mn2 C4 O4 53(84)
C6 Mn2 C4 O4 -38(84)
N22 Mn2 C4 O4 -149(81)
N12 Mn2 C4 O4 143(84)
Br1 Mn2 C4 O4 -129(84)
C6 Mn2 C5 O5 -72(33)
C4 Mn2 C5 O5 -163(33)
N22 Mn2 C5 O5 19(33)
N12 Mn2 C5 O5 106(33)
Br1 Mn2 C5 O5 60(36)
C5 Mn2 C6 O6 -42(74)
C4 Mn2 C6 O6 51(74)
N22 Mn2 C6 O6 -133(74)
N12 Mn2 C6 O6 -178(100)
Br1 Mn2 C6 O6 140(74)
C2 Mn1 N11 C15 -40.1(7)
C3 Mn1 N11 C15 158(6)
C1 Mn1 N11 C15 50.9(7)
N21 Mn1 N11 C15 -130.0(6)
Br1 Mn1 N11 C15 144.3(6)
C2 Mn1 N11 N12 135.6(5)
C3 Mn1 N11 N12 -27(7)
C1 Mn1 N11 N12 -133.3(6)
N21 Mn1 N11 N12 45.8(5)
Br1 Mn1 N11 N12 -39.9(5)
C15 N11 N12 C13 0.8(8)
Mn1 N11 N12 C13 -175.7(5)
C15 N11 N12 Mn2 -176.7(5)
Mn1 N11 N12 Mn2 6.8(7)
C5 Mn2 N12 C13 36.3(7)
C6 Mn2 N12 C13 172(9)
C4 Mn2 N12 C13 -56.2(7)
N22 Mn2 N12 C13 127.6(7)
Br1 Mn2 N12 C13 -145.8(7)
C5 Mn2 N12 N11 -146.8(6)
C6 Mn2 N12 N11 -11(10)
C4 Mn2 N12 N11 120.8(6)
N22 Mn2 N12 N11 -55.4(5)
Br1 Mn2 N12 N11 31.1(5)
N11 N12 C13 C14 -0.5(9)
Mn2 N12 C13 C14 176.8(6)
N12 C13 C14 C15 0.0(10)
N12 N11 C15 C14 -0.9(9)
Mn1 N11 C15 C14 175.4(6)
C13 C14 C15 N11 0.5(10)
C2 Mn1 N21 C25 40.4(7)
C3 Mn1 N21 C25 -49.6(7)
C1 Mn1 N21 C25 175(100)
N11 Mn1 N21 C25 133.2(6)
Br1 Mn1 N21 C25 -141.2(6)
C2 Mn1 N21 N22 -142.3(6)
C3 Mn1 N21 N22 127.6(6)
C1 Mn1 N21 N22 -8(15)
N11 Mn1 N21 N22 -49.6(5)
Br1 Mn1 N21 N22 36.1(5)
C25 N21 N22 C23 0.6(8)
Mn1 N21 N22 C23 -177.1(5)
C25 N21 N22 Mn2 177.7(5)
Mn1 N21 N22 Mn2 -0.1(8)
C5 Mn2 N22 C23 -41.8(7)
C6 Mn2 N22 C23 49.1(7)
C4 Mn2 N22 C23 160(4)
N12 Mn2 N22 C23 -132.3(7)
Br1 Mn2 N22 C23 140.1(6)
C5 Mn2 N22 N21 142.0(6)
C6 Mn2 N22 N21 -127.2(6)
C4 Mn2 N22 N21 -16(4)
N12 Mn2 N22 N21 51.4(5)
Br1 Mn2 N22 N21 -36.2(5)
N21 N22 C23 C24 -0.9(9)
Mn2 N22 C23 C24 -177.6(5)
N22 C23 C24 C25 0.7(9)
N22 N21 C25 C24 -0.2(8)
Mn1 N21 C25 C24 177.4(5)
C23 C24 C25 N21 -0.3(9)
O61 Li1 O31 C32 94.8(15)
O51 Li1 O31 C32 -149.3(13)
O41 Li1 O31 C32 -21.5(18)
O61 Li1 O31 C35 -89.6(15)
O51 Li1 O31 C35 26.3(16)
O41 Li1 O31 C35 154.2(12)
C35 O31 C32 C33 15.8(19)
Li1 O31 C32 C33 -168.0(12)
O31 C32 C33 C34 -5(2)
C32 C33 C34 C35 -8(2)
C33 C34 C35 O31 18(2)
C32 O31 C35 C34 -22(2)
Li1 O31 C35 C34 161.8(14)
O31 Li1 O41 C42 80.5(10)
O61 Li1 O41 C42 -38.6(10)
O51 Li1 O41 C42 -154.6(8)
O31 Li1 O41 C45 -72.7(11)
O61 Li1 O41 C45 168.2(6)
O51 Li1 O41 C45 52.2(11)
C45 O41 C42 C43 14.9(9)
Li1 O41 C42 C43 -142.1(8)
O41 C42 C43 C44 -32.0(9)
C42 C43 C44 C45 36.9(9)
C42 O41 C45 C44 8.7(9)
Li1 O41 C45 C44 164.2(7)
C43 C44 C45 O41 -28.5(8)
O31 Li1 O51 C52 72.3(13)
O61 Li1 O51 C52 -168.4(10)
O41 Li1 O51 C52 -51.7(14)
O31 Li1 O51 C55 -88.5(10)
O61 Li1 O51 C55 30.9(10)
O41 Li1 O51 C55 147.5(8)
C55 O51 C52 C53 15.2(13)
Li1 O51 C52 C53 -147.3(10)
O51 C52 C53 C54 4.8(15)
C52 C53 C54 C55 -21.4(13)
C52 O51 C55 C54 -29.8(11)
Li1 O51 C55 C54 134.8(9)
C53 C54 C55 O51 31.0(11)
O31 Li1 O61 C65 5.3(15)
O51 Li1 O61 C65 -113.8(11)
O41 Li1 O61 C65 123.3(10)
O31 Li1 O61 C62 -176.1(10)
O51 Li1 O61 C62 64.8(12)
O41 Li1 O61 C62 -58.2(12)
C65 O61 C62 C63 -0.5(15)
Li1 O61 C62 C63 -179.3(10)
O61 C62 C63 C64 -22.0(14)
C62 C63 C64 C65 35.0(12)
C62 O61 C65 C64 23.8(12)
Li1 O61 C65 C64 -157.5(10)
C63 C64 C65 O61 -36.3(11)
Mn2A Br1A Mn1A C2A 24(12)
Mn2A Br1A Mn1A C3A -134.4(3)
Mn2A Br1A Mn1A C1A 133.7(3)
Mn2A Br1A Mn1A N21A -43.54(18)
Mn2A Br1A Mn1A N11A 43.03(17)
Mn1A Br1A Mn2A C5A 8(16)
Mn1A Br1A Mn2A C4A -132.9(3)
Mn1A Br1A Mn2A C6A 135.9(3)
Mn1A Br1A Mn2A N22A 44.35(19)
Mn1A Br1A Mn2A N12A -43.06(19)
C2A Mn1A C1A O1A -133(37)
C3A Mn1A C1A O1A -43(37)
N21A Mn1A C1A O1A 94(37)
N11A Mn1A C1A O1A 136(37)
Br1A Mn1A C1A O1A 48(37)
C3A Mn1A C2A O2A -129(38)
C1A Mn1A C2A O2A -37(38)
N21A Mn1A C2A O2A 140(38)
N11A Mn1A C2A O2A 54(38)
Br1A Mn1A C2A O2A 73(42)
C2A Mn1A C3A O3A -176(100)
C1A Mn1A C3A O3A 95(38)
N21A Mn1A C3A O3A -82(38)
N11A Mn1A C3A O3A -60(41)
Br1A Mn1A C3A O3A 4(38)
C5A Mn2A C4A O4A -100(22)
C6A Mn2A C4A O4A 171(22)
N22A Mn2A C4A O4A 31(25)
N12A Mn2A C4A O4A -7(22)
Br1A Mn2A C4A O4A 80(22)
C4A Mn2A C5A O5A -101(17)
C6A Mn2A C5A O5A -10(17)
N22A Mn2A C5A O5A 82(17)
N12A Mn2A C5A O5A 169(17)
Br1A Mn2A C5A O5A 119(19)
C5A Mn2A C6A O6A 35(31)
C4A Mn2A C6A O6A 124(31)
N22A Mn2A C6A O6A -58(31)
N12A Mn2A C6A O6A -107(29)
Br1A Mn2A C6A O6A -144(31)
C2A Mn1A N11A C15A -35.6(7)
C3A Mn1A N11A C15A -152(7)
C1A Mn1A N11A C15A 53.9(7)
N21A Mn1A N11A C15A -128.7(7)
Br1A Mn1A N11A C15A 144.9(7)
C2A Mn1A N11A N12A 145.1(6)
C3A Mn1A N11A N12A 29(7)
C1A Mn1A N11A N12A -125.4(6)
N21A Mn1A N11A N12A 52.0(5)
Br1A Mn1A N11A N12A -34.5(5)
C15A N11A N12A C13A 1.2(9)
Mn1A N11A N12A C13A -179.3(6)
C15A N11A N12A Mn2A 180.0(5)
Mn1A N11A N12A Mn2A -0.5(8)
C5A Mn2A N12A C13A 34.5(8)
C4A Mn2A N12A C13A -55.0(8)
C6A Mn2A N12A C13A 177(100)
N22A Mn2A N12A C13A 127.3(8)
Br1A Mn2A N12A C13A -146.4(8)
C5A Mn2A N12A N11A -144.0(6)
C4A Mn2A N12A N11A 126.6(6)
C6A Mn2A N12A N11A -2(12)
N22A Mn2A N12A N11A -51.1(6)
Br1A Mn2A N12A N11A 35.2(5)
N11A N12A C13A C14A -0.8(10)
Mn2A N12A C13A C14A -179.5(6)
N12A C13A C14A C15A 0.1(11)
N12A N11A C15A C14A -1.2(9)
Mn1A N11A C15A C14A 179.3(6)
C13A C14A C15A N11A 0.7(10)
C2A Mn1A N21A C25A 37.9(8)
C3A Mn1A N21A C25A -52.0(8)
C1A Mn1A N21A C25A 171(5)
N11A Mn1A N21A C25A 129.1(7)
Br1A Mn1A N21A C25A -143.4(7)
C2A Mn1A N21A N22A -144.6(6)
C3A Mn1A N21A N22A 125.5(6)
C1A Mn1A N21A N22A -11(6)
N11A Mn1A N21A N22A -53.4(6)
Br1A Mn1A N21A N22A 34.2(5)
C25A N21A N22A C23A -0.1(9)
Mn1A N21A N22A C23A -178.0(5)
C25A N21A N22A Mn2A -179.8(5)
Mn1A N21A N22A Mn2A 2.2(8)
C5A Mn2A N22A C23A -37.4(8)
C4A Mn2A N22A C23A -168(5)
C6A Mn2A N22A C23A 51.8(8)
N12A Mn2A N22A C23A -129.6(7)
Br1A Mn2A N22A C23A 143.3(7)
C5A Mn2A N22A N21A 142.3(6)
C4A Mn2A N22A N21A 12(5)
C6A Mn2A N22A N21A -128.5(6)
N12A Mn2A N22A N21A 50.1(6)
Br1A Mn2A N22A N21A -37.0(5)
N21A N22A C23A C24A -0.5(10)
Mn2A N22A C23A C24A 179.3(6)
N22A C23A C24A C25A 0.8(10)
N22A N21A C25A C24A 0.6(9)
Mn1A N21A C25A C24A 178.4(6)
C23A C24A C25A N21A -0.8(10)
O41A Li1A O31A C32A -45.7(11)
O61A Li1A O31A C32A 79.4(12)
O51A Li1A O31A C32A -159.8(10)
O41A Li1A O31A C35A 162.3(9)
O61A Li1A O31A C35A -72.6(12)
O51A Li1A O31A C35A 48.2(14)
C35A O31A C32A C33A 19.9(16)
Li1A O31A C32A C33A -136.9(12)
O31A C32A C33A C34A -3(2)
C32A C33A C34A C35A -14.8(19)
C32A O31A C35A C34A -29.5(14)
Li1A O31A C35A C34A 126.1(11)
C33A C34A C35A O31A 27.3(16)
O61A Li1A O41A C42A 23.1(15)
O51A Li1A O41A C42A -98.0(10)
O31A Li1A O41A C42A 140.7(8)
O61A Li1A O41A C45A -174.3(9)
O51A Li1A O41A C45A 64.6(11)
O31A Li1A O41A C45A -56.7(10)
C45A O41A C42A C43A 7.5(11)
Li1A O41A C42A C43A 171.1(9)
O41A C42A C43A C44A -24.8(11)
C42A C43A C44A C45A 32.9(13)
C43A C44A C45A O41A -28.7(13)
C42A O41A C45A C44A 13.9(13)
Li1A O41A C45A C44A -152.9(10)
O41A Li1A O51A C52A 31.6(14)
O61A Li1A O51A C52A -96.3(12)
O31A Li1A O51A C52A 142.6(11)
O41A Li1A O51A C55A -160.4(8)
O61A Li1A O51A C55A 71.6(12)
O31A Li1A O51A C55A -49.5(13)
C55A O51A C52A C53A 16.2(13)
Li1A O51A C52A C53A -174.1(9)
O51A C52A C53A C54A -31.9(13)
C52A C53A C54A C55A 34.2(12)
C52A O51A C55A C54A 5.9(13)
Li1A O51A C55A C54A -163.8(9)
C53A C54A C55A O51A -25.7(12)
O41A Li1A O61A C65A -77.7(12)
O51A Li1A O61A C65A 42.7(12)
O31A Li1A O61A C65A 168.6(8)
O41A Li1A O61A C62A 106.2(13)
O51A Li1A O61A C62A -133.4(11)
O31A Li1A O61A C62A -7.5(15)
C65A O61A C62A C63A -5.6(13)
Li1A O61A C62A C63A 170.7(9)
O61A C62A C63A C64A 24.7(13)
C62A C63A C64A C65A -33.0(13)
C62A O61A C65A C64A -15.7(13)
Li1A O61A C65A C64A 167.4(9)
C63A C64A C65A O61A 30.8(13)
